data_9015292
loop_
_publ_author_name
'Tordjman, I.'
'Durif, A.'
'Guitel, J. C.'

_publ_section_title
;
 Structure cristalline du trimetaphosphate de strontium heptahydrate
 Sr3(P3O9)2(H2O)
;
_journal_issue 1
_journal_name_full 'Acta Crystallographica, Section B'
_journal_page_first 205
_journal_page_last 208
_journal_paper_doi 10.1107/S0567740876002604
_journal_volume 32
_journal_year 1976
_chemical_formula_sum 'O25 P6 Sr3'
_space_group_IT_number 62
_symmetry_space_group_name_Hall '-P 2ac 2n'
_symmetry_space_group_name_H-M 'P n m a'
_cell_angle_alpha 90.
_cell_angle_beta 90.
_cell_angle_gamma 90.
_cell_length_a 16.05
_cell_length_b 12.33
_cell_length_c 10.87
_cell_formula_units_Z 4
_cell_volume 2151.135
_database_code_amcsd 0009549
_exptl_crystal_density_diffrn 2.621
_cod_duplicate_entry 1007000
_cod_original_formula_sum 'Sr3 P6 O25'
_cod_database_code 9015292
_amcsd_formula_title Sr3(P3O9)2(H2O)

loop_
_space_group_symop_operation_xyz
x,y,z
x,1/2-y,z
-x,1/2+y,-z
1/2-x,1/2+y,1/2+z
1/2+x,1/2-y,1/2-z
1/2+x,y,1/2-z
1/2-x,-y,1/2+z
-x,-y,-z

loop_
_atom_site_label
_atom_site_fract_x
_atom_site_fract_y
_atom_site_fract_z
_atom_site_attached_hydrogens
Sr1 0.10283 0.25000 0.11589 0
Sr2 0.33160 0.25000 -0.00255 0
Sr3 0.50341 0.75000 0.25188 0
P1 0.28839 0.50401 0.47626 0
P2 0.12791 0.49174 0.34669 0
P3 0.13707 0.47083 0.61139 0
O1 0.22833 0.48032 0.36029 0
O2 0.09812 0.44314 0.47745 0
O3 0.23319 0.44623 0.58495 0
O4 0.36425 0.44167 0.45835 0
O5 0.29244 0.62123 0.49907 0
O6 0.09913 0.41854 0.24921 0
O7 0.10522 0.60765 0.34322 0
O8 0.10769 0.38986 0.70005 0
O9 0.12508 0.58680 0.63498 0
O10 0.47892 0.62443 0.44941 2
O11 0.45286 0.25000 0.29950 2
O12 -0.00142 0.25000 0.50055 2
O13 0.25168 0.25000 0.23005 2
O14 0.25168 0.75000 0.27945 2
O15 0.13004 0.75000 0.10597 2

loop_
_cod_related_entry_id
_cod_related_entry_database
_cod_related_entry_code
1 AMCSD 0009549
